data_4111087
loop_
_publ_author_name
'Eric Block'
'Evgeny V. Dikarev'
'Richard S. Glass'
'Jin Jin'
'Bo Li'
'Xiaojie Li'
'Shao-Zhong Zhang'

_publ_section_title
;
 Synthesis, Structure, and Chemistry of New, Mixed Group 14 and 16
 Heterocycles: Nucleophile-Induced Ring Contraction of Mesocyclic
 Dications
;
_journal_name_full 'Journal of the American Chemical Society'
_journal_page_first 14949
_journal_page_last 14961
_journal_paper_doi 10.1021/ja065037j
_journal_volume 128
_journal_year 2006
_chemical_formula_moiety 'Se (C H2)2 S O'
_chemical_formula_sum 'C2 H4 O S Se'
_chemical_formula_weight 155.07
_chemical_name_systematic
; 
 1,3-thiaselenetane-1-oxide  
;
_space_group_IT_number 19
_symmetry_cell_setting orthorhombic
_symmetry_space_group_name_Hall 'P 2ac 2ab'
_symmetry_space_group_name_H-M 'P 21 21 21'
_atom_sites_solution_hydrogens difmap
_atom_sites_solution_primary direct
_atom_sites_solution_secondary difmap
_audit_creation_method SHELXL-97
_cell_angle_alpha 90.00
_cell_angle_beta 90.00
_cell_angle_gamma 90.00
_cell_formula_units_Z 8
_cell_length_a 8.1944(5)
_cell_length_b 8.2657(5)
_cell_length_c 12.9537(9)
_cell_measurement_reflns_used 4740
_cell_measurement_temperature 213(2)
_cell_measurement_theta_max 28.23
_cell_measurement_theta_min 2.92
_cell_volume 877.39(10)
_computing_cell_refinement 'SMART, SAINT'
_computing_data_collection SMART
_computing_data_reduction SAINT
_computing_molecular_graphics 'SHELXP-93 (Sheldrick, 1993)'
_computing_publication_material 'SHELXCIF-93 (Sheldrick, 1993)'
_computing_structure_refinement 'SHELXL-97 (Sheldrick, 1997)'
_computing_structure_solution 'SHELXS-97 (Sheldrick, 1990)'
_diffrn_ambient_temperature 213(2)
_diffrn_measured_fraction_theta_full 0.944
_diffrn_measured_fraction_theta_max 0.944
_diffrn_measurement_device_type 'Bruker SMART APEX CCD'
_diffrn_measurement_method '0.3 deg wide \w exposures'
_diffrn_radiation_monochromator graphite
_diffrn_radiation_source 'fine-focus sealed tube'
_diffrn_radiation_type MoK\a
_diffrn_radiation_wavelength 0.71073
_diffrn_reflns_av_R_equivalents 0.0198
_diffrn_reflns_av_sigmaI/netI 0.0223
_diffrn_reflns_limit_h_max 10
_diffrn_reflns_limit_h_min -10
_diffrn_reflns_limit_k_max 7
_diffrn_reflns_limit_k_min -10
_diffrn_reflns_limit_l_max 16
_diffrn_reflns_limit_l_min -16
_diffrn_reflns_number 5483
_diffrn_reflns_theta_full 28.29
_diffrn_reflns_theta_max 28.29
_diffrn_reflns_theta_min 2.92
_diffrn_standards_decay_% 0
_diffrn_standards_interval_count na
_diffrn_standards_interval_time na
_diffrn_standards_number 'none (area detector data)'
_exptl_absorpt_coefficient_mu 8.844
_exptl_absorpt_correction_T_max 0.3319
_exptl_absorpt_correction_T_min 0.0476
_exptl_absorpt_correction_type 'multi-scan (SADABS)'
_exptl_crystal_colour colorless
_exptl_crystal_density_diffrn 2.348
_exptl_crystal_density_method none
_exptl_crystal_description block
_exptl_crystal_F_000 592
_exptl_crystal_size_max 0.88
_exptl_crystal_size_mid 0.24
_exptl_crystal_size_min 0.16
_refine_diff_density_max 0.424
_refine_diff_density_min -0.777
_refine_diff_density_rms 0.120
_refine_ls_abs_structure_details 'Flack H D (1983), Acta Cryst. A39, 876-881'
_refine_ls_abs_structure_Flack 0.497(9)
_refine_ls_extinction_coef 0.0182(12)
_refine_ls_extinction_expression Fc^*^=kFc[1+0.001xFc^2^\l^3^/sin(2\q)]^-1/4^
_refine_ls_extinction_method SHELXL
_refine_ls_goodness_of_fit_ref 1.052
_refine_ls_hydrogen_treatment refall
_refine_ls_matrix_type full
_refine_ls_number_parameters 125
_refine_ls_number_reflns 1995
_refine_ls_number_restraints 0
_refine_ls_restrained_S_all 1.052
_refine_ls_R_factor_all 0.0232
_refine_ls_R_factor_gt 0.0230
_refine_ls_shift/su_max 0.002
_refine_ls_shift/su_mean 0.000
_refine_ls_structure_factor_coef Fsqd
_refine_ls_weighting_details 'calc w=1/[\s^2^(Fo^2^)+(0.0470P)^2^+0.0077P] where P=(Fo^2^+2Fc^2^)/3'
_refine_ls_weighting_scheme calc
_refine_ls_wR_factor_gt 0.0593
_refine_ls_wR_factor_ref 0.0594
_reflns_number_gt 1976
_reflns_number_total 1995
_reflns_threshold_expression >2sigma(I)
_cod_data_source_file ja065037jsi20060721_015739.cif
_cod_data_source_block C2H4OSSe_48
_cod_database_code 4111087

loop_
_symmetry_equiv_pos_as_xyz
'x, y, z'
'-x+1/2, -y, z+1/2'
'-x, y+1/2, -z+1/2'
'x+1/2, -y+1/2, -z'

loop_
_atom_site_label
_atom_site_type_symbol
_atom_site_fract_x
_atom_site_fract_y
_atom_site_fract_z
_atom_site_U_iso_or_equiv
_atom_site_adp_type
_atom_site_occupancy
_atom_site_symmetry_multiplicity
_atom_site_calc_flag
Se1 Se 0.10546(3) 0.37896(3) 0.253035(18) 0.02862(10) Uani 1 1 d
Se2 Se 0.36540(3) 1.14009(3) 0.51144(2) 0.03144(10) Uani 1 1 d
S1 S 0.29801(8) 0.63507(8) 0.22827(5) 0.02502(15) Uani 1 1 d
S2 S 0.10306(8) 0.95519(8) 0.48296(4) 0.02341(15) Uani 1 1 d
O1 O 0.4697(3) 0.6944(3) 0.22999(16) 0.0387(5) Uani 1 1 d
O2 O 0.0437(3) 0.7860(3) 0.47546(15) 0.0341(4) Uani 1 1 d
C1 C 0.2769(4) 0.4495(4) 0.15713(19) 0.0279(6) Uani 1 1 d
C2 C 0.2488(5) 0.5133(4) 0.33900(19) 0.0322(6) Uani 1 1 d
C3 C 0.2362(4) 0.9847(4) 0.5920(2) 0.0316(6) Uani 1 1 d
C4 C 0.2842(4) 0.9886(4) 0.4076(2) 0.0320(6) Uani 1 1 d
H1A H 0.244(5) 0.463(5) 0.089(3) 0.044(11) Uiso 1 1 d
H1B H 0.376(4) 0.375(4) 0.171(2) 0.028(8) Uiso 1 1 d
H2A H 0.330(6) 0.456(6) 0.356(3) 0.059(15) Uiso 1 1 d
H2B H 0.198(7) 0.555(7) 0.391(4) 0.088(17) Uiso 1 1 d
H3A H 0.195(5) 1.021(5) 0.658(3) 0.044(11) Uiso 1 1 d
H3B H 0.293(5) 0.900(5) 0.596(3) 0.042(10) Uiso 1 1 d
H4A H 0.346(5) 0.885(5) 0.412(3) 0.050(11) Uiso 1 1 d
H4B H 0.268(5) 1.039(5) 0.337(2) 0.034(9) Uiso 1 1 d

loop_
_atom_site_aniso_label
_atom_site_aniso_U_11
_atom_site_aniso_U_22
_atom_site_aniso_U_33
_atom_site_aniso_U_23
_atom_site_aniso_U_13
_atom_site_aniso_U_12
Se1 0.02442(15) 0.02788(16) 0.03357(15) -0.00247(11) 0.00268(10) -0.00400(10)
Se2 0.03339(17) 0.02118(15) 0.03975(16) 0.00345(11) -0.00671(11) -0.00704(11)
S1 0.0276(3) 0.0189(3) 0.0286(3) -0.0013(2) 0.0025(2) 0.0012(2)
S2 0.0209(3) 0.0222(3) 0.0271(3) -0.0002(2) -0.0001(2) 0.0006(2)
O1 0.0343(11) 0.0347(11) 0.0472(11) -0.0081(10) 0.0056(9) -0.0113(10)
O2 0.0362(10) 0.0274(10) 0.0388(10) -0.0015(9) -0.0031(9) -0.0103(9)
C1 0.0270(14) 0.0302(14) 0.0267(12) -0.0065(11) 0.0037(10) -0.0044(12)
C2 0.0387(17) 0.0343(16) 0.0237(12) 0.0002(11) -0.0011(11) -0.0050(14)
C3 0.0414(16) 0.0289(15) 0.0246(12) 0.0019(11) -0.0043(11) -0.0077(13)
C4 0.0349(15) 0.0335(16) 0.0276(12) -0.0046(11) 0.0051(11) -0.0082(13)

loop_
_atom_type_symbol
_atom_type_description
_atom_type_scat_dispersion_real
_atom_type_scat_dispersion_imag
_atom_type_scat_source
C C 0.0033 0.0016 'International Tables Vol C Tables 4.2.6.8 and 6.1.1.4'
H H 0.0000 0.0000 'International Tables Vol C Tables 4.2.6.8 and 6.1.1.4'
O O 0.0106 0.0060 'International Tables Vol C Tables 4.2.6.8 and 6.1.1.4'
S S 0.1246 0.1234 'International Tables Vol C Tables 4.2.6.8 and 6.1.1.4'
Se Se -0.0929 2.2259 'International Tables Vol C Tables 4.2.6.8 and 6.1.1.4'

loop_
_geom_angle_atom_site_label_1
_geom_angle_atom_site_label_2
_geom_angle_atom_site_label_3
_geom_angle
C2 Se1 C1 76.27(12)
C2 Se1 S1 42.54(9)
C1 Se1 S1 42.51(8)
C4 Se2 C3 76.30(12)
C4 Se2 S2 42.46(8)
C3 Se2 S2 42.55(8)
O1 S1 C1 112.28(13)
O1 S1 C2 112.59(15)
C1 S1 C2 84.82(14)
O1 S1 Se1 145.11(11)
C1 S1 Se1 47.60(9)
C2 S1 Se1 47.56(10)
O2 S2 C4 112.33(14)
O2 S2 C3 112.20(14)
C4 S2 C3 84.53(14)
O2 S2 Se2 144.55(9)
C4 S2 Se2 47.21(10)
C3 S2 Se2 47.52(10)
S1 C1 Se1 89.88(11)
S1 C2 Se1 89.91(11)
S2 C3 Se2 89.93(12)
S2 C4 Se2 90.34(12)

loop_
_geom_bond_atom_site_label_1
_geom_bond_atom_site_label_2
_geom_bond_distance
Se1 C2 1.963(3)
Se1 C1 1.964(3)
Se1 S1 2.6597(7)
Se2 C4 1.954(3)
Se2 C3 1.964(3)
Se2 S2 2.6633(7)
S1 O1 1.490(2)
S1 C1 1.797(3)
S1 C2 1.798(3)
S2 O2 1.484(2)
S2 C4 1.798(3)
S2 C3 1.801(3)

loop_
_geom_torsion_atom_site_label_1
_geom_torsion_atom_site_label_2
_geom_torsion_atom_site_label_3
_geom_torsion_atom_site_label_4
_geom_torsion
C2 Se1 S1 O1 66.3(2)
C1 Se1 S1 O1 -65.7(2)
C2 Se1 S1 C1 132.0(2)
C1 Se1 S1 C2 -132.0(2)
C4 Se2 S2 O2 66.0(2)
C3 Se2 S2 O2 -66.2(2)
C3 Se2 S2 C4 -132.2(2)
C4 Se2 S2 C3 132.2(2)
O1 S1 C1 Se1 145.71(12)
C2 S1 C1 Se1 33.40(14)
C2 Se1 C1 S1 -31.13(14)
O1 S1 C2 Se1 -145.43(13)
C1 S1 C2 Se1 -33.42(14)
C1 Se1 C2 S1 31.12(14)
O2 S2 C3 Se2 145.02(12)
C4 S2 C3 Se2 33.11(15)
C4 Se2 C3 S2 -30.99(14)
O2 S2 C4 Se2 -145.07(12)
C3 S2 C4 Se2 -33.29(14)
C3 Se2 C4 S2 31.05(14)
